data_1552825
loop_
_publ_author_name
'Wang, Zhen'
'Yan, Sen'
'Cui, Huang-Chen'
'Cheng, Guang'
'Ma, Hui'
'Zhang, Qing-Mei'
'Zhang, Qing-Pu'
'Liu, Jun-Min'
'Tan, Bien'
'Zhang, Chun'

_publ_section_title
;
 Porous Organic Polymer from Aggregation-Induced Emission Macrocycle for
 White-Light Emission
;
_journal_issue 19
_journal_name_full Macromolecules
_journal_page_first 7863
_journal_paper_doi 10.1021/acs.macromol.8b01632
_journal_volume 51
_journal_year 2018
_chemical_formula_sum 'C62 H38 Cl4 N2 O4'
_chemical_formula_weight 1016.74
_space_group_crystal_system monoclinic
_space_group_IT_number 5
_space_group_name_Hall 'C 2y'
_space_group_name_H-M_alt 'C 1 2 1'
_atom_sites_solution_hydrogens geom
_audit_creation_method SHELXL-2014/7
_cell_angle_alpha 90
_cell_angle_beta 94.960(2)
_cell_angle_gamma 90
_cell_formula_units_Z 4
_cell_length_a 35.279(5)
_cell_length_b 12.2498(16)
_cell_length_c 12.5944(16)
_cell_measurement_reflns_used 6038
_cell_measurement_temperature 100(2)
_cell_measurement_theta_max 21.78
_cell_measurement_theta_min 2.32
_cell_volume 5422.4(13)
_computing_cell_refinement 'Bruker SMART'
_computing_data_collection 'Bruker SMART'
_computing_data_reduction 'Bruker SAINT'
_computing_molecular_graphics 'Bruker SHELXTL'
_computing_publication_material 'Bruker SHELXTL'
_computing_structure_refinement 'SHELXL-2014/7 (Sheldrick, 2014)'
_computing_structure_solution 'Bruker SHELXTL'
_diffrn_ambient_temperature 100(2)
_diffrn_measured_fraction_theta_full 0.997
_diffrn_measured_fraction_theta_max 0.996
_diffrn_measurement_device_type 'CCD area detector'
_diffrn_measurement_method 'phi and omega scans'
_diffrn_radiation_type MoK\a
_diffrn_radiation_wavelength 0.71073
_diffrn_reflns_av_R_equivalents 0.0267
_diffrn_reflns_av_unetI/netI 0.0446
_diffrn_reflns_Laue_measured_fraction_full 0.997
_diffrn_reflns_Laue_measured_fraction_max 0.996
_diffrn_reflns_number 10114
_diffrn_reflns_point_group_measured_fraction_full 0.981
_diffrn_reflns_point_group_measured_fraction_max 0.980
_diffrn_reflns_theta_full 25.242
_diffrn_reflns_theta_max 25.686
_diffrn_reflns_theta_min 1.159
_exptl_absorpt_coefficient_mu 0.267
_exptl_absorpt_correction_type none
_exptl_crystal_colour colorless
_exptl_crystal_density_diffrn 1.245
_exptl_crystal_description block
_exptl_crystal_F_000 2096
_exptl_crystal_size_max 0.120
_exptl_crystal_size_mid 0.100
_exptl_crystal_size_min 0.100
_platon_squeeze_details
;
According to the solvent used in the crystallization process (ether), there
should be two ether molecules in the void of one unit cell.
;
_refine_diff_density_max 0.197
_refine_diff_density_min -0.269
_refine_diff_density_rms 0.047
_refine_ls_abs_structure_details
; 
 Flack x determined using 3067 quotients [(I+)-(I-)]/[(I+)+(I-)] 
 (Parsons, Flack and Wagner, Acta Cryst. B69 (2013) 249-259). 
;
_refine_ls_abs_structure_Flack 0.03(3)
_refine_ls_extinction_method none
_refine_ls_goodness_of_fit_ref 1.059
_refine_ls_hydrogen_treatment constr
_refine_ls_matrix_type full
_refine_ls_number_parameters 649
_refine_ls_number_reflns 10114
_refine_ls_number_restraints 31
_refine_ls_restrained_S_all 1.086
_refine_ls_R_factor_all 0.0600
_refine_ls_R_factor_gt 0.0437
_refine_ls_shift/su_max 0.001
_refine_ls_shift/su_mean 0.000
_refine_ls_structure_factor_coef Fsqd
_refine_ls_weighting_details 'w=1/[\s^2^(Fo^2^)+(0.0743P)^2^+0.0448P] where P=(Fo^2^+2Fc^2^)/3'
_refine_ls_weighting_scheme calc
_refine_ls_wR_factor_gt 0.1216
_refine_ls_wR_factor_ref 0.1302
_reflns_Friedel_coverage 0.873
_reflns_Friedel_fraction_full 0.964
_reflns_Friedel_fraction_max 0.962
_reflns_number_gt 7956
_reflns_number_total 10114
_reflns_threshold_expression 'I > 2\s(I)'
_cod_data_source_file ma8b01632_si_002.cif
_cod_data_source_block 1
_cod_original_cell_volume 5422.4(12)
_cod_original_sg_symbol_H-M 'C 2'
_cod_database_code 1552825
_shelx_shelxl_version_number 2014/7
_shelx_space_group_comment
; 
The symmetry employed for this shelxl refinement is uniquely defined 
by the following loop, which should always be used as a source of 
symmetry information in preference to the above space-group names. 
They are only intended as comments. 
;
_shelx_estimated_absorpt_t_min 0.969
_shelx_estimated_absorpt_t_max 0.974

loop_
_space_group_symop_operation_xyz
'x, y, z'
'-x, y, -z'
'x+1/2, y+1/2, z'
'-x+1/2, y+1/2, -z'

loop_
_atom_site_label
_atom_site_type_symbol
_atom_site_fract_x
_atom_site_fract_y
_atom_site_fract_z
_atom_site_U_iso_or_equiv
_atom_site_adp_type
_atom_site_occupancy
_atom_site_site_symmetry_order
_atom_site_calc_flag
_atom_site_refinement_flags_posn
_atom_site_refinement_flags_adp
Cl1 Cl -0.00586(4) 1.12925(12) 0.84699(17) 0.1027(6) Uani 1 1 d . .
Cl2 Cl -0.10616(3) 0.80747(12) 0.73956(11) 0.0771(4) Uani 1 1 d . .
Cl3 Cl 0.12624(6) 0.06241(14) 1.40887(11) 0.1053(6) Uani 1 1 d . .
Cl4 Cl 0.22748(4) 0.37235(15) 1.53999(9) 0.0900(5) Uani 1 1 d . .
O1 O 0.04506(8) 0.9452(3) 0.8985(3) 0.0664(8) Uani 1 1 d . .
O2 O -0.03979(8) 0.6702(3) 0.7885(3) 0.0624(8) Uani 1 1 d . .
O3 O 0.11766(8) 0.1966(3) 1.2174(2) 0.0571(8) Uani 1 1 d . .
O4 O 0.20953(8) 0.4547(3) 1.3243(2) 0.0621(8) Uani 1 1 d . .
N1 N 0.00243(8) 0.8070(3) 0.8442(3) 0.0520(8) Uani 1 1 d . .
N2 N 0.16419(8) 0.3239(3) 1.2705(2) 0.0488(8) Uani 1 1 d . .
C1 C -0.05323(12) 0.9613(4) 0.7979(4) 0.0591(11) Uani 1 1 d . .
H1 H -0.0725 1.0144 0.7820 0.071 Uiso 1 1 calc R U
C2 C -0.01711(12) 0.9928(4) 0.8353(4) 0.0609(12) Uani 1 1 d . .
C3 C 0.01007(11) 0.9114(4) 0.8591(3) 0.0546(10) Uani 1 1 d . .
C4 C -0.03174(11) 0.7773(4) 0.8046(3) 0.0507(10) Uani 1 1 d . .
C5 C -0.06122(10) 0.8517(4) 0.7835(3) 0.0518(10) Uani 1 1 d . .
C6 C 0.07660(11) 0.8736(4) 0.9102(3) 0.0501(10) Uani 1 1 d . .
C7 C 0.10993(11) 0.9170(4) 0.8783(4) 0.0554(10) Uani 1 1 d . .
H7 H 0.1101 0.9882 0.8482 0.066 Uiso 1 1 calc R U
C8 C 0.14273(11) 0.8569(4) 0.8903(3) 0.0528(10) Uani 1 1 d . .
H8 H 0.1657 0.8878 0.8699 0.063 Uiso 1 1 calc R U
C9 C 0.14313(10) 0.7520(3) 0.9318(3) 0.0457(9) Uani 1 1 d . .
C10 C 0.10999(11) 0.7130(4) 0.9688(3) 0.0494(10) Uani 1 1 d . .
H10 H 0.1102 0.6440 1.0033 0.059 Uiso 1 1 calc R U
C11 C 0.07615(11) 0.7729(4) 0.9567(3) 0.0523(10) Uani 1 1 d . .
H11 H 0.0533 0.7443 0.9804 0.063 Uiso 1 1 calc R U
C12 C 0.17827(10) 0.6827(3) 0.9348(3) 0.0436(9) Uani 1 1 d . .
C13 C 0.19834(10) 0.6735(3) 0.8491(3) 0.0457(9) Uani 1 1 d . .
C14 C 0.18270(12) 0.7117(4) 0.7420(3) 0.0554(11) Uani 1 1 d . .
C15 C 0.14772(16) 0.6764(5) 0.6993(4) 0.0791(15) Uani 1 1 d . .
H15 H 0.1338 0.6263 0.7384 0.095 Uiso 1 1 calc R U
C16 C 0.1321(2) 0.7118(7) 0.6003(6) 0.116(3) Uani 1 1 d . .
H16 H 0.1078 0.6867 0.5724 0.139 Uiso 1 1 calc R U
C17 C 0.1523(3) 0.7836(8) 0.5436(5) 0.122(3) Uani 1 1 d . .
H17 H 0.1420 0.8076 0.4753 0.146 Uiso 1 1 calc R U
C18 C 0.1869(3) 0.8208(7) 0.5845(5) 0.115(3) Uani 1 1 d . .
H18 H 0.2003 0.8726 0.5457 0.138 Uiso 1 1 calc R U
C19 C 0.20281(15) 0.7835(5) 0.6824(4) 0.0785(16) Uani 1 1 d . .
H19 H 0.2275 0.8071 0.7087 0.094 Uiso 1 1 calc R U
C20 C 0.23687(11) 0.6217(4) 0.8509(3) 0.0468(9) Uani 1 1 d . .
C21 C 0.24559(14) 0.5495(5) 0.7742(4) 0.0721(14) Uani 1 1 d . .
H21 H 0.2267 0.5310 0.7186 0.086 Uiso 1 1 calc R U
C22 C 0.28098(16) 0.5031(6) 0.7757(5) 0.0898(18) Uani 1 1 d . .
H22 H 0.2867 0.4548 0.7204 0.108 Uiso 1 1 calc R U
C23 C 0.30811(15) 0.5265(5) 0.8573(5) 0.0819(16) Uani 1 1 d . .
H23 H 0.3322 0.4918 0.8601 0.098 Uiso 1 1 calc R U
C24 C 0.30054(12) 0.5995(5) 0.9342(4) 0.0716(14) Uani 1 1 d . .
H24 H 0.3195 0.6170 0.9897 0.086 Uiso 1 1 calc R U
C25 C 0.26502(11) 0.6480(4) 0.9313(3) 0.0558(11) Uani 1 1 d . .
H25 H 0.2598 0.6996 0.9845 0.067 Uiso 1 1 calc R U
C26 C 0.18855(10) 0.6233(3) 1.0372(3) 0.0415(8) Uani 1 1 d . .
C27 C 0.19916(11) 0.5143(3) 1.0371(3) 0.0461(9) Uani 1 1 d . .
H27 H 0.2016 0.4784 0.9711 0.055 Uiso 1 1 calc R U
C28 C 0.20625(11) 0.4571(4) 1.1312(3) 0.0504(10) Uani 1 1 d . .
H28 H 0.2143 0.3832 1.1299 0.060 Uiso 1 1 calc R U
C29 C 0.20163(10) 0.5076(4) 1.2268(3) 0.0465(9) Uani 1 1 d . .
C30 C 0.19172(12) 0.6153(4) 1.2297(3) 0.0535(10) Uani 1 1 d . .
H30 H 0.1897 0.6506 1.2961 0.064 Uiso 1 1 calc R U
C31 C 0.18462(11) 0.6734(4) 1.1347(3) 0.0515(10) Uani 1 1 d . .
H31 H 0.1770 0.7477 1.1366 0.062 Uiso 1 1 calc R U
C32 C -0.00956(11) 0.5955(3) 0.7900(3) 0.0481(10) Uani 1 1 d . .
C33 C -0.01097(12) 0.5062(4) 0.8549(4) 0.0538(10) Uani 1 1 d . .
H33 H -0.0312 0.4976 0.8992 0.065 Uiso 1 1 calc R U
C34 C 0.01759(11) 0.4289(4) 0.8548(3) 0.0506(10) Uani 1 1 d . .
H34 H 0.0165 0.3665 0.8993 0.061 Uiso 1 1 calc R U
C35 C 0.04770(10) 0.4395(3) 0.7921(3) 0.0434(9) Uani 1 1 d . .
C36 C 0.04758(12) 0.5313(4) 0.7257(3) 0.0563(11) Uani 1 1 d . .
H36 H 0.0677 0.5407 0.6809 0.068 Uiso 1 1 calc R U
C37 C 0.01911(12) 0.6079(4) 0.7239(4) 0.0595(11) Uani 1 1 d . .
H37 H 0.0193 0.6689 0.6774 0.071 Uiso 1 1 calc R U
C38 C 0.07971(10) 0.3601(3) 0.8006(3) 0.0430(8) Uani 1 1 d . .
C39 C 0.09965(10) 0.3286(4) 0.7195(3) 0.0472(9) Uani 1 1 d . .
C40 C 0.08972(13) 0.3563(4) 0.6046(3) 0.0604(12) Uani 1 1 d . .
C41 C 0.05712(18) 0.3221(8) 0.5518(5) 0.112(2) Uani 1 1 d . U
H41 H 0.0396 0.2787 0.5864 0.134 Uiso 1 1 calc R U
C42 C 0.0493(3) 0.3528(11) 0.4410(7) 0.159(4) Uani 1 1 d . U
H42 H 0.0267 0.3281 0.4015 0.190 Uiso 1 1 calc R U
C43 C 0.0743(3) 0.4170(10) 0.3944(5) 0.133(3) Uani 1 1 d . U
H43 H 0.0686 0.4394 0.3226 0.160 Uiso 1 1 calc R U
C44 C 0.1063(2) 0.4490(7) 0.4456(5) 0.106(2) Uani 1 1 d . U
H44 H 0.1236 0.4932 0.4111 0.127 Uiso 1 1 calc R U
C45 C 0.11439(16) 0.4178(5) 0.5497(4) 0.0785(15) Uani 1 1 d . U
H45 H 0.1380 0.4393 0.5855 0.094 Uiso 1 1 calc R U
C46 C 0.13472(11) 0.2608(4) 0.7378(3) 0.0526(10) Uani 1 1 d . .
C47 C 0.16768(12) 0.3054(6) 0.7865(4) 0.0734(14) Uani 1 1 d . .
H47 H 0.1676 0.3786 0.8113 0.088 Uiso 1 1 calc R U
C48 C 0.20053(17) 0.2457(9) 0.7996(5) 0.106(3) Uani 1 1 d . .
H48 H 0.2232 0.2787 0.8306 0.127 Uiso 1 1 calc R U
C49 C 0.2008(2) 0.1413(10) 0.7689(6) 0.117(3) Uani 1 1 d . .
H49 H 0.2234 0.0997 0.7827 0.140 Uiso 1 1 calc R U
C50 C 0.1686(2) 0.0919(6) 0.7171(5) 0.105(3) Uani 1 1 d . .
H50 H 0.1693 0.0182 0.6936 0.126 Uiso 1 1 calc R U
C51 C 0.13502(15) 0.1546(4) 0.7008(4) 0.0710(14) Uani 1 1 d . .
H51 H 0.1128 0.1240 0.6646 0.085 Uiso 1 1 calc R U
C52 C 0.08988(10) 0.3178(3) 0.9111(3) 0.0418(8) Uani 1 1 d . .
C53 C 0.09817(12) 0.3897(4) 0.9947(3) 0.0553(11) Uani 1 1 d . .
H53 H 0.0969 0.4659 0.9809 0.066 Uiso 1 1 calc R U
C54 C 0.10818(12) 0.3542(4) 1.0975(3) 0.0556(11) Uani 1 1 d . .
H54 H 0.1138 0.4049 1.1537 0.067 Uiso 1 1 calc R U
C55 C 0.10979(10) 0.2437(3) 1.1164(3) 0.0441(9) Uani 1 1 d . .
C56 C 0.10049(10) 0.1709(3) 1.0367(3) 0.0463(9) Uani 1 1 d . .
H56 H 0.1009 0.0948 1.0512 0.056 Uiso 1 1 calc R U
C57 C 0.09047(10) 0.2083(3) 0.9348(3) 0.0435(9) Uani 1 1 d . .
H57 H 0.0838 0.1571 0.8797 0.052 Uiso 1 1 calc R U
C58 C 0.14476(11) 0.2360(3) 1.2916(3) 0.0475(9) Uani 1 1 d . .
C59 C 0.15122(13) 0.1792(4) 1.3860(3) 0.0595(11) Uani 1 1 d . .
C60 C 0.17735(14) 0.2205(4) 1.4627(3) 0.0626(12) Uani 1 1 d . .
H60 H 0.1817 0.1847 1.5296 0.075 Uiso 1 1 calc R U
C61 C 0.19703(11) 0.3129(4) 1.4428(3) 0.0554(10) Uani 1 1 d . .
C62 C 0.18964(11) 0.3627(4) 1.3438(3) 0.0465(9) Uani 1 1 d . .

loop_
_atom_site_aniso_label
_atom_site_aniso_U_11
_atom_site_aniso_U_22
_atom_site_aniso_U_33
_atom_site_aniso_U_23
_atom_site_aniso_U_13
_atom_site_aniso_U_12
Cl1 0.0733(8) 0.0563(7) 0.1728(16) -0.0268(9) -0.0229(9) 0.0165(7)
Cl2 0.0446(5) 0.0807(9) 0.1024(9) 0.0073(8) -0.0144(5) 0.0065(6)
Cl3 0.1580(15) 0.0866(10) 0.0657(8) 0.0305(8) -0.0217(8) -0.0575(10)
Cl4 0.0948(9) 0.1257(13) 0.0455(6) 0.0035(7) -0.0172(6) -0.0312(9)
O1 0.0481(16) 0.0522(18) 0.096(2) -0.0191(17) -0.0099(14) 0.0139(14)
O2 0.0412(15) 0.0511(18) 0.093(2) -0.0028(17) -0.0034(14) 0.0109(13)
O3 0.0640(17) 0.063(2) 0.0425(15) 0.0115(14) -0.0045(12) -0.0162(14)
O4 0.0625(17) 0.071(2) 0.0498(17) 0.0147(15) -0.0124(13) -0.0173(16)
N1 0.0389(16) 0.052(2) 0.064(2) -0.0028(18) -0.0027(14) 0.0107(16)
N2 0.0502(17) 0.058(2) 0.0367(16) 0.0119(16) -0.0031(13) -0.0066(16)
C1 0.047(2) 0.063(3) 0.067(3) -0.006(2) -0.0007(19) 0.021(2)
C2 0.050(2) 0.050(3) 0.081(3) -0.014(2) -0.004(2) 0.0147(19)
C3 0.046(2) 0.057(3) 0.059(3) -0.011(2) -0.0009(18) 0.0123(19)
C4 0.043(2) 0.054(3) 0.054(2) 0.0010(19) 0.0032(17) 0.0077(18)
C5 0.0359(19) 0.058(3) 0.060(2) 0.002(2) 0.0010(16) 0.0088(17)
C6 0.042(2) 0.049(3) 0.057(2) -0.007(2) -0.0058(17) 0.0083(18)
C7 0.051(2) 0.037(2) 0.077(3) 0.007(2) 0.0021(19) 0.0054(18)
C8 0.047(2) 0.045(2) 0.068(3) 0.003(2) 0.0127(18) -0.0003(18)
C9 0.0392(19) 0.041(2) 0.056(2) 0.0035(18) -0.0025(16) 0.0008(16)
C10 0.047(2) 0.048(2) 0.053(2) 0.0077(19) -0.0009(17) -0.0001(17)
C11 0.039(2) 0.060(3) 0.058(3) 0.001(2) 0.0022(17) -0.0013(17)
C12 0.0382(18) 0.040(2) 0.051(2) -0.0015(17) -0.0030(16) 0.0009(16)
C13 0.0399(18) 0.043(2) 0.053(2) 0.0078(18) 0.0003(16) -0.0013(16)
C14 0.059(2) 0.059(3) 0.048(2) 0.007(2) 0.0005(19) 0.007(2)
C15 0.090(4) 0.074(3) 0.067(3) 0.012(3) -0.028(3) -0.013(3)
C16 0.133(6) 0.116(6) 0.088(5) 0.014(4) -0.052(4) 0.006(5)
C17 0.161(7) 0.143(7) 0.055(4) 0.024(4) -0.021(4) 0.018(6)
C18 0.155(6) 0.127(6) 0.067(4) 0.044(4) 0.037(4) 0.033(5)
C19 0.076(3) 0.102(4) 0.061(3) 0.025(3) 0.022(2) 0.014(3)
C20 0.045(2) 0.051(2) 0.045(2) 0.0039(19) 0.0055(16) 0.0016(18)
C21 0.061(3) 0.079(4) 0.074(3) -0.022(3) -0.001(2) 0.008(3)
C22 0.069(3) 0.101(5) 0.100(4) -0.034(4) 0.007(3) 0.014(3)
C23 0.054(3) 0.096(4) 0.097(4) -0.003(4) 0.014(3) 0.015(3)
C24 0.040(2) 0.093(4) 0.082(3) 0.000(3) -0.001(2) 0.000(2)
C25 0.046(2) 0.067(3) 0.055(2) -0.005(2) 0.0052(17) -0.007(2)
C26 0.0355(17) 0.044(2) 0.045(2) 0.0028(18) 0.0035(14) -0.0021(16)
C27 0.048(2) 0.047(2) 0.043(2) 0.0055(18) 0.0060(16) -0.0018(17)
C28 0.053(2) 0.045(2) 0.053(2) 0.006(2) 0.0067(18) 0.0028(18)
C29 0.0416(19) 0.055(3) 0.042(2) 0.0093(19) -0.0027(15) -0.0089(17)
C30 0.057(2) 0.062(3) 0.041(2) -0.003(2) 0.0013(17) 0.002(2)
C31 0.056(2) 0.048(2) 0.050(2) -0.003(2) 0.0012(17) 0.0051(19)
C32 0.041(2) 0.047(2) 0.055(2) -0.005(2) -0.0013(17) 0.0041(17)
C33 0.046(2) 0.058(3) 0.059(3) -0.001(2) 0.0075(18) 0.0038(19)
C34 0.047(2) 0.050(2) 0.055(2) 0.006(2) 0.0029(17) 0.0050(18)
C35 0.0437(19) 0.043(2) 0.042(2) -0.0034(17) -0.0061(15) 0.0039(16)
C36 0.056(2) 0.055(3) 0.060(3) 0.006(2) 0.0140(19) 0.003(2)
C37 0.063(3) 0.050(3) 0.066(3) 0.015(2) 0.007(2) 0.012(2)
C38 0.0463(19) 0.041(2) 0.0404(19) -0.0004(17) -0.0062(15) 0.0025(16)
C39 0.047(2) 0.057(3) 0.0361(19) 0.0033(18) -0.0039(15) 0.0102(18)
C40 0.064(3) 0.077(3) 0.040(2) 0.003(2) -0.0013(19) 0.034(2)
C41 0.084(4) 0.178(7) 0.067(3) 0.003(4) -0.025(3) -0.005(4)
C42 0.109(5) 0.263(11) 0.094(5) 0.015(6) -0.047(4) 0.017(6)
C43 0.126(6) 0.215(9) 0.059(4) 0.030(5) 0.008(4) 0.071(6)
C44 0.120(5) 0.126(6) 0.076(4) 0.037(4) 0.031(4) 0.054(4)
C45 0.090(3) 0.090(4) 0.057(3) 0.019(3) 0.017(3) 0.032(3)
C46 0.051(2) 0.070(3) 0.038(2) 0.0155(19) 0.0064(16) 0.017(2)
C47 0.052(2) 0.108(4) 0.059(3) 0.017(3) -0.006(2) 0.006(3)
C48 0.062(3) 0.172(8) 0.082(4) 0.052(5) 0.003(3) 0.035(4)
C49 0.075(4) 0.181(9) 0.098(5) 0.079(6) 0.032(4) 0.069(5)
C50 0.142(6) 0.087(5) 0.095(5) 0.041(4) 0.063(5) 0.067(5)
C51 0.080(3) 0.069(4) 0.066(3) 0.018(3) 0.019(2) 0.031(3)
C52 0.0410(18) 0.040(2) 0.044(2) 0.0009(18) 0.0001(14) 0.0009(16)
C53 0.073(3) 0.038(2) 0.052(2) 0.0007(19) -0.014(2) 0.0018(19)
C54 0.067(3) 0.052(3) 0.044(2) -0.013(2) -0.0124(18) 0.004(2)
C55 0.0404(19) 0.048(2) 0.043(2) 0.0037(18) -0.0008(15) -0.0054(16)
C56 0.050(2) 0.040(2) 0.048(2) 0.0068(18) 0.0027(16) -0.0078(17)
C57 0.052(2) 0.041(2) 0.0370(19) -0.0051(16) 0.0018(16) -0.0043(17)
C58 0.057(2) 0.051(2) 0.0332(19) 0.0033(18) 0.0006(16) -0.0017(19)
C59 0.077(3) 0.051(3) 0.050(2) 0.008(2) 0.002(2) -0.012(2)
C60 0.081(3) 0.076(3) 0.030(2) 0.016(2) -0.0031(19) -0.002(3)
C61 0.059(2) 0.074(3) 0.032(2) 0.003(2) -0.0016(16) -0.005(2)
C62 0.051(2) 0.057(2) 0.0318(18) 0.0049(18) 0.0051(15) -0.0050(19)

loop_
_atom_type_symbol
_atom_type_description
_atom_type_scat_dispersion_real
_atom_type_scat_dispersion_imag
_atom_type_scat_source
C C 0.0033 0.0016 'International Tables Vol C Tables 4.2.6.8 and 6.1.1.4'
H H 0.0000 0.0000 'International Tables Vol C Tables 4.2.6.8 and 6.1.1.4'
N N 0.0061 0.0033 'International Tables Vol C Tables 4.2.6.8 and 6.1.1.4'
O O 0.0106 0.0060 'International Tables Vol C Tables 4.2.6.8 and 6.1.1.4'
Cl Cl 0.1484 0.1585 'International Tables Vol C Tables 4.2.6.8 and 6.1.1.4'

loop_
_geom_angle_atom_site_label_1
_geom_angle_atom_site_label_2
_geom_angle_atom_site_label_3
_geom_angle
C3 O1 C6 122.2(3)
C4 O2 C32 118.7(3)
C58 O3 C55 123.2(3)
C62 O4 C29 118.5(3)
C4 N1 C3 119.5(3)
C58 N2 C62 119.2(3)
C2 C1 C5 119.4(4)
C2 C1 H1 120.3
C5 C1 H1 120.3
C1 C2 C3 118.1(4)
C1 C2 Cl1 120.1(3)
C3 C2 Cl1 121.7(3)
N1 C3 O1 121.2(4)
N1 C3 C2 122.3(4)
O1 C3 C2 116.6(4)
N1 C4 O2 119.9(3)
N1 C4 C5 122.5(4)
O2 C4 C5 117.5(4)
C1 C5 C4 118.1(4)
C1 C5 Cl2 121.3(3)
C4 C5 Cl2 120.6(4)
C11 C6 C7 120.9(4)
C11 C6 O1 124.5(4)
C7 C6 O1 114.4(4)
C8 C7 C6 119.5(4)
C8 C7 H7 120.2
C6 C7 H7 120.2
C7 C8 C9 121.4(4)
C7 C8 H8 119.3
C9 C8 H8 119.3
C10 C9 C8 117.8(4)
C10 C9 C12 121.2(4)
C8 C9 C12 121.0(4)
C9 C10 C11 121.4(4)
C9 C10 H10 119.3
C11 C10 H10 119.3
C6 C11 C10 118.6(4)
C6 C11 H11 120.7
C10 C11 H11 120.7
C13 C12 C26 123.0(3)
C13 C12 C9 121.2(3)
C26 C12 C9 115.7(3)
C12 C13 C14 121.4(3)
C12 C13 C20 124.2(3)
C14 C13 C20 114.3(3)
C15 C14 C19 118.1(4)
C15 C14 C13 120.4(4)
C19 C14 C13 121.5(4)
C14 C15 C16 121.8(6)
C14 C15 H15 119.1
C16 C15 H15 119.1
C17 C16 C15 119.1(7)
C17 C16 H16 120.5
C15 C16 H16 120.5
C18 C17 C16 120.4(6)
C18 C17 H17 119.8
C16 C17 H17 119.8
C17 C18 C19 120.4(7)
C17 C18 H18 119.8
C19 C18 H18 119.8
C18 C19 C14 120.2(6)
C18 C19 H19 119.9
C14 C19 H19 119.9
C21 C20 C25 118.3(4)
C21 C20 C13 121.5(4)
C25 C20 C13 120.1(4)
C20 C21 C22 121.3(5)
C20 C21 H21 119.3
C22 C21 H21 119.3
C21 C22 C23 120.0(5)
C21 C22 H22 120.0
C23 C22 H22 120.0
C24 C23 C22 120.2(5)
C24 C23 H23 119.9
C22 C23 H23 119.9
C23 C24 C25 119.7(5)
C23 C24 H24 120.1
C25 C24 H24 120.1
C24 C25 C20 120.4(4)
C24 C25 H25 119.8
C20 C25 H25 119.8
C27 C26 C31 118.3(4)
C27 C26 C12 120.8(4)
C31 C26 C12 120.7(4)
C28 C27 C26 121.1(4)
C28 C27 H27 119.5
C26 C27 H27 119.5
C29 C28 C27 119.8(4)
C29 C28 H28 120.1
C27 C28 H28 120.1
C30 C29 C28 120.5(4)
C30 C29 O4 117.2(4)
C28 C29 O4 122.2(4)
C29 C30 C31 119.7(4)
C29 C30 H30 120.1
C31 C30 H30 120.1
C26 C31 C30 120.5(4)
C26 C31 H31 119.7
C30 C31 H31 119.7
C33 C32 C37 121.1(4)
C33 C32 O2 117.5(3)
C37 C32 O2 121.2(4)
C32 C33 C34 118.9(4)
C32 C33 H33 120.6
C34 C33 H33 120.6
C33 C34 C35 122.1(4)
C33 C34 H34 119.0
C35 C34 H34 119.0
C34 C35 C36 116.9(4)
C34 C35 C38 120.9(4)
C36 C35 C38 122.1(4)
C37 C36 C35 121.5(4)
C37 C36 H36 119.2
C35 C36 H36 119.2
C32 C37 C36 119.4(4)
C32 C37 H37 120.3
C36 C37 H37 120.3
C39 C38 C35 125.2(3)
C39 C38 C52 120.5(3)
C35 C38 C52 114.4(3)
C38 C39 C46 121.6(3)
C38 C39 C40 125.1(3)
C46 C39 C40 113.4(3)
C41 C40 C45 118.1(5)
C41 C40 C39 121.7(5)
C45 C40 C39 120.2(4)
C40 C41 C42 118.7(8)
C40 C41 H41 120.6
C42 C41 H41 120.6
C43 C42 C41 119.3(7)
C43 C42 H42 120.3
C41 C42 H42 120.3
C44 C43 C42 121.8(7)
C44 C43 H43 119.1
C42 C43 H43 119.1
C43 C44 C45 119.2(7)
C43 C44 H44 120.4
C45 C44 H44 120.4
C44 C45 C40 122.8(6)
C44 C45 H45 118.6
C40 C45 H45 118.6
C47 C46 C51 119.4(5)
C47 C46 C39 120.2(5)
C51 C46 C39 120.2(4)
C48 C47 C46 121.0(7)
C48 C47 H47 119.5
C46 C47 H47 119.5
C49 C48 C47 120.3(8)
C49 C48 H48 119.9
C47 C48 H48 119.9
C48 C49 C50 121.5(6)
C48 C49 H49 119.2
C50 C49 H49 119.2
C49 C50 C51 118.0(7)
C49 C50 H50 121.0
C51 C50 H50 121.0
C46 C51 C50 119.6(6)
C46 C51 H51 120.2
C50 C51 H51 120.2
C57 C52 C53 117.2(4)
C57 C52 C38 122.5(3)
C53 C52 C38 120.3(4)
C54 C53 C52 122.2(4)
C54 C53 H53 118.9
C52 C53 H53 118.9
C55 C54 C53 118.3(4)
C55 C54 H54 120.8
C53 C54 H54 120.8
C56 C55 C54 120.9(4)
C56 C55 O3 114.6(4)
C54 C55 O3 124.3(4)
C55 C56 C57 119.6(4)
C55 C56 H56 120.2
C57 C56 H56 120.2
C52 C57 C56 121.6(4)
C52 C57 H57 119.2
C56 C57 H57 119.2
N2 C58 O3 119.8(3)
N2 C58 C59 122.4(4)
O3 C58 C59 117.8(4)
C60 C59 C58 118.1(4)
C60 C59 Cl3 120.8(3)
C58 C59 Cl3 121.0(3)
C61 C60 C59 119.9(4)
C61 C60 H60 120.1
C59 C60 H60 120.1
C60 C61 C62 118.1(4)
C60 C61 Cl4 121.2(3)
C62 C61 Cl4 120.6(4)
N2 C62 O4 120.1(3)
N2 C62 C61 122.2(4)
O4 C62 C61 117.7(3)

loop_
_geom_bond_atom_site_label_1
_geom_bond_atom_site_label_2
_geom_bond_distance
Cl1 C2 1.721(5)
Cl2 C5 1.721(4)
Cl3 C59 1.718(5)
Cl4 C61 1.719(4)
O1 C3 1.354(5)
O1 C6 1.414(5)
O2 C4 1.354(5)
O2 C32 1.404(5)
O3 C58 1.366(5)
O3 C55 1.402(4)
O4 C62 1.361(5)
O4 C29 1.395(5)
N1 C4 1.315(5)
N1 C3 1.318(6)
N2 C58 1.316(5)
N2 C62 1.319(5)
C1 C2 1.376(6)
C1 C5 1.380(7)
C1 H1 0.9500
C2 C3 1.397(6)
C4 C5 1.391(6)
C6 C11 1.366(6)
C6 C7 1.382(6)
C7 C8 1.369(6)
C7 H7 0.9500
C8 C9 1.387(6)
C8 H8 0.9500
C9 C10 1.381(6)
C9 C12 1.500(5)
C10 C11 1.399(6)
C10 H10 0.9500
C11 H11 0.9500
C12 C13 1.346(5)
C12 C26 1.499(5)
C13 C14 1.488(6)
C13 C20 1.499(5)
C14 C15 1.373(7)
C14 C19 1.391(7)
C15 C16 1.387(8)
C15 H15 0.9500
C16 C17 1.370(11)
C16 H16 0.9500
C17 C18 1.364(11)
C17 H17 0.9500
C18 C19 1.386(8)
C18 H18 0.9500
C19 H19 0.9500
C20 C21 1.365(6)
C20 C25 1.394(6)
C21 C22 1.370(7)
C21 H21 0.9500
C22 C23 1.373(8)
C22 H22 0.9500
C23 C24 1.361(8)
C23 H23 0.9500
C24 C25 1.385(6)
C24 H24 0.9500
C25 H25 0.9500
C26 C27 1.386(6)
C26 C31 1.389(6)
C27 C28 1.381(6)
C27 H27 0.9500
C28 C29 1.375(6)
C28 H28 0.9500
C29 C30 1.367(6)
C30 C31 1.396(6)
C30 H30 0.9500
C31 H31 0.9500
C32 C33 1.369(6)
C32 C37 1.372(6)
C33 C34 1.383(6)
C33 H33 0.9500
C34 C35 1.384(6)
C34 H34 0.9500
C35 C36 1.401(6)
C35 C38 1.488(5)
C36 C37 1.373(6)
C36 H36 0.9500
C37 H37 0.9500
C38 C39 1.345(5)
C38 C52 1.498(5)
C39 C46 1.492(5)
C39 C40 1.498(5)
C40 C41 1.345(7)
C40 C45 1.381(7)
C41 C42 1.448(10)
C41 H41 0.9500
C42 C43 1.356(14)
C42 H42 0.9500
C43 C44 1.308(11)
C43 H43 0.9500
C44 C45 1.372(8)
C44 H44 0.9500
C45 H45 0.9500
C46 C47 1.380(7)
C46 C51 1.381(7)
C47 C48 1.368(9)
C47 H47 0.9500
C48 C49 1.337(13)
C48 H48 0.9500
C49 C50 1.398(12)
C49 H49 0.9500
C50 C51 1.413(8)
C50 H50 0.9500
C51 H51 0.9500
C52 C57 1.374(6)
C52 C53 1.385(6)
C53 C54 1.383(6)
C53 H53 0.9500
C54 C55 1.375(6)
C54 H54 0.9500
C55 C56 1.361(6)
C56 C57 1.380(5)
C56 H56 0.9500
C57 H57 0.9500
C58 C59 1.379(6)
C59 C60 1.373(6)
C60 C61 1.363(7)
C60 H60 0.9500
C61 C62 1.392(5)

loop_
_geom_torsion_atom_site_label_1
_geom_torsion_atom_site_label_2
_geom_torsion_atom_site_label_3
_geom_torsion_atom_site_label_4
_geom_torsion
C5 C1 C2 C3 -1.0(7)
C5 C1 C2 Cl1 176.5(4)
C4 N1 C3 O1 -179.1(4)
C4 N1 C3 C2 0.7(7)
C6 O1 C3 N1 9.9(7)
C6 O1 C3 C2 -169.9(4)
C1 C2 C3 N1 1.8(7)
Cl1 C2 C3 N1 -175.7(4)
C1 C2 C3 O1 -178.3(4)
Cl1 C2 C3 O1 4.2(6)
C3 N1 C4 O2 179.7(4)
C3 N1 C4 C5 -4.1(6)
C32 O2 C4 N1 -15.1(6)
C32 O2 C4 C5 168.4(4)
C2 C1 C5 C4 -2.0(7)
C2 C1 C5 Cl2 178.6(4)
N1 C4 C5 C1 4.7(6)
O2 C4 C5 C1 -178.9(4)
N1 C4 C5 Cl2 -175.9(3)
O2 C4 C5 Cl2 0.5(5)
C3 O1 C6 C11 -48.3(6)
C3 O1 C6 C7 136.9(4)
C11 C6 C7 C8 2.2(7)
O1 C6 C7 C8 177.1(4)
C6 C7 C8 C9 1.4(7)
C7 C8 C9 C10 -5.2(6)
C7 C8 C9 C12 173.9(4)
C8 C9 C10 C11 5.5(6)
C12 C9 C10 C11 -173.6(4)
C7 C6 C11 C10 -1.8(6)
O1 C6 C11 C10 -176.3(4)
C9 C10 C11 C6 -2.1(6)
C10 C9 C12 C13 132.3(4)
C8 C9 C12 C13 -46.8(6)
C10 C9 C12 C26 -46.1(5)
C8 C9 C12 C26 134.9(4)
C26 C12 C13 C14 165.4(4)
C9 C12 C13 C14 -12.8(6)
C26 C12 C13 C20 -12.4(6)
C9 C12 C13 C20 169.4(4)
C12 C13 C14 C15 -53.3(7)
C20 C13 C14 C15 124.7(5)
C12 C13 C14 C19 126.8(5)
C20 C13 C14 C19 -55.2(6)
C19 C14 C15 C16 -1.1(9)
C13 C14 C15 C16 179.0(6)
C14 C15 C16 C17 0.4(11)
C15 C16 C17 C18 -0.9(13)
C16 C17 C18 C19 2.3(13)
C17 C18 C19 C14 -3.1(11)
C15 C14 C19 C18 2.4(8)
C13 C14 C19 C18 -177.7(6)
C12 C13 C20 C21 134.6(5)
C14 C13 C20 C21 -43.3(6)
C12 C13 C20 C25 -46.4(6)
C14 C13 C20 C25 135.7(4)
C25 C20 C21 C22 0.3(8)
C13 C20 C21 C22 179.4(5)
C20 C21 C22 C23 2.0(10)
C21 C22 C23 C24 -2.9(10)
C22 C23 C24 C25 1.6(9)
C23 C24 C25 C20 0.8(7)
C21 C20 C25 C24 -1.7(7)
C13 C20 C25 C24 179.2(4)
C13 C12 C26 C27 -43.6(5)
C9 C12 C26 C27 134.8(4)
C13 C12 C26 C31 141.9(4)
C9 C12 C26 C31 -39.8(5)
C31 C26 C27 C28 -1.0(6)
C12 C26 C27 C28 -175.7(3)
C26 C27 C28 C29 2.0(6)
C27 C28 C29 C30 -2.9(6)
C27 C28 C29 O4 -178.0(3)
C62 O4 C29 C30 124.2(4)
C62 O4 C29 C28 -60.6(5)
C28 C29 C30 C31 2.8(6)
O4 C29 C30 C31 178.1(3)
C27 C26 C31 C30 0.9(6)
C12 C26 C31 C30 175.6(3)
C29 C30 C31 C26 -1.8(6)
C4 O2 C32 C33 128.2(4)
C4 O2 C32 C37 -55.8(6)
C37 C32 C33 C34 1.4(6)
O2 C32 C33 C34 177.4(4)
C32 C33 C34 C35 0.7(6)
C33 C34 C35 C36 -1.7(6)
C33 C34 C35 C38 174.7(4)
C34 C35 C36 C37 0.7(6)
C38 C35 C36 C37 -175.5(4)
C33 C32 C37 C36 -2.3(7)
O2 C32 C37 C36 -178.2(4)
C35 C36 C37 C32 1.2(7)
C34 C35 C38 C39 147.0(4)
C36 C35 C38 C39 -36.8(6)
C34 C35 C38 C52 -35.1(5)
C36 C35 C38 C52 141.1(4)
C35 C38 C39 C46 171.3(4)
C52 C38 C39 C46 -6.5(6)
C35 C38 C39 C40 -8.8(7)
C52 C38 C39 C40 173.5(4)
C38 C39 C40 C41 -62.8(8)
C46 C39 C40 C41 117.1(6)
C38 C39 C40 C45 117.8(5)
C46 C39 C40 C45 -62.3(6)
C45 C40 C41 C42 -1.0(11)
C39 C40 C41 C42 179.5(7)
C40 C41 C42 C43 -1.6(15)
C41 C42 C43 C44 2.6(16)
C42 C43 C44 C45 -0.8(14)
C43 C44 C45 C40 -2.1(10)
C41 C40 C45 C44 2.9(9)
C39 C40 C45 C44 -177.6(5)
C38 C39 C46 C47 -71.1(6)
C40 C39 C46 C47 109.0(5)
C38 C39 C46 C51 112.5(5)
C40 C39 C46 C51 -67.5(5)
C51 C46 C47 C48 -0.6(7)
C39 C46 C47 C48 -177.1(4)
C46 C47 C48 C49 -2.6(9)
C47 C48 C49 C50 3.9(10)
C48 C49 C50 C51 -2.0(9)
C47 C46 C51 C50 2.5(7)
C39 C46 C51 C50 179.0(4)
C49 C50 C51 C46 -1.2(7)
C39 C38 C52 C57 -58.0(5)
C35 C38 C52 C57 124.0(4)
C39 C38 C52 C53 123.8(4)
C35 C38 C52 C53 -54.2(5)
C57 C52 C53 C54 2.5(6)
C38 C52 C53 C54 -179.1(4)
C52 C53 C54 C55 -0.1(7)
C53 C54 C55 C56 -2.3(7)
C53 C54 C55 O3 -176.7(4)
C58 O3 C55 C56 144.3(4)
C58 O3 C55 C54 -40.9(6)
C54 C55 C56 C57 2.1(6)
O3 C55 C56 C57 177.0(3)
C53 C52 C57 C56 -2.7(6)
C38 C52 C57 C56 179.0(3)
C55 C56 C57 C52 0.5(6)
C62 N2 C58 O3 178.4(4)
C62 N2 C58 C59 -3.2(6)
C55 O3 C58 N2 1.8(6)
C55 O3 C58 C59 -176.7(4)
N2 C58 C59 C60 4.0(7)
O3 C58 C59 C60 -177.6(4)
N2 C58 C59 Cl3 -178.0(3)
O3 C58 C59 Cl3 0.5(6)
C58 C59 C60 C61 -2.4(7)
Cl3 C59 C60 C61 179.6(4)
C59 C60 C61 C62 0.2(7)
C59 C60 C61 Cl4 175.3(4)
C58 N2 C62 O4 -178.8(4)
C58 N2 C62 C61 0.8(6)
C29 O4 C62 N2 1.5(6)
C29 O4 C62 C61 -178.1(4)
C60 C61 C62 N2 0.7(6)
Cl4 C61 C62 N2 -174.5(3)
C60 C61 C62 O4 -179.7(4)
Cl4 C61 C62 O4 5.1(5)

loop_
_platon_squeeze_void_nr
_platon_squeeze_void_average_x
_platon_squeeze_void_average_y
_platon_squeeze_void_average_z
_platon_squeeze_void_volume
_platon_squeeze_void_count_electrons
_platon_squeeze_void_content
1 0.000 0.100 0.500 242 43 ' '
2 0.231 0.117 0.992 8 0 ' '
3 0.769 0.117 0.008 8 0 ' '
4 0.234 0.380 0.483 26 1 ' '
5 0.766 0.380 0.517 26 1 ' '
6 0.500 0.600 0.500 242 43 ' '
7 0.269 0.617 0.008 8 0 ' '
8 0.731 0.617 0.992 8 0 ' '
9 0.266 0.880 0.517 26 1 ' '
10 0.734 0.880 0.483 26 1 ' '
